data_2002603
loop_
_publ_author_name
'Schlueter, D'
'Mueller-Buschbaum, Hk'

_publ_section_title
;
Eine Perowskitstapelvariante mit geordneter Metallverteilung: Ba6 Al2
Rh2 Ho2 O15
;
_journal_name_full 'Journal of Alloys Compd.'
_journal_page_first 305
_journal_page_last 308
_journal_paper_doi 10.1016/0925-8388(93)90083-Y
_journal_volume 191
_journal_year 1993
_chemical_formula_structural 'Ba6 Al2 Rh2 Ho2 O15'
_chemical_formula_sum 'Al2 Ba6 Ho2 O15 Rh2'
_chemical_name_systematic
;
Hexabarium dialuminium dirhodium diholmium oxide
;
_space_group_IT_number 187
_symmetry_cell_setting hexagonal
_symmetry_Int_Tables_number 187
_symmetry_space_group_name_Hall 'P -6 2'
_symmetry_space_group_name_H-M 'P -6 m 2'
_cell_angle_alpha 90
_cell_angle_beta 90
_cell_angle_gamma 120
_cell_formula_units_Z 1
_cell_length_a 5.8718(10)
_cell_length_b 5.8718(10)
_cell_length_c 14.6939(10)
_cell_volume 438.7
_refine_ls_R_factor_all 0.058
_cod_database_code 2002603

loop_
_symmetry_equiv_pos_as_xyz
x,y,z
-y,x-y,z
y-x,-x,z
x,y,-z
-y,x-y,-z
y-x,-x,-z
-y,-x,z
y-x,y,z
x,x-y,z
-y,-x,-z
y-x,y,-z
x,x-y,-z

loop_
_atom_site_label
_atom_site_type_symbol
_atom_site_symmetry_multiplicity
_atom_site_Wyckoff_symbol
_atom_site_fract_x
_atom_site_fract_y
_atom_site_fract_z
_atom_site_occupancy
_atom_site_attached_hydrogens
_atom_site_calc_flag
Ba1 Ba2+ 1 a 0. 0. 0. 1. 0 d
Ba2 Ba2+ 2 h 0.3333 0.6667 0.1788(4) 1. 0 d
Ba3 Ba2+ 2 i 0.6667 0.3333 0.6484(4) 1. 0 d
Ba4 Ba2+ 1 b 0. 0. 0.5 1. 0 d
Al1 Al3+ 2 i 0.6667 0.3333 0.1254(10) 1. 0 d
Rh1 Rh3+ 2 h 0.3333 0.6667 0.5872(5) 1. 0 d
Ho1 Ho3+ 2 g 0. 0. 0.2492(5) 1. 0 d
O1 O2- 6 n 0.366(2) 0.183(1) 0.175(1) 1. 0 d
O2 O2- 3 k 0.489(1) 0.511(1) 0.5 0.667 0 d
O3 O2- 6 n 0.165(1) 0.330(2) 0.338(1) 1. 0 d
O4 O2- 3 j 0.540(1) 0.080(2) 0. 0.333 0 d

loop_
_atom_type_symbol
_atom_type_oxidation_number
Ba2+ 2.000
Al3+ 3.000
Rh3+ 3.000
Ho3+ 3.000
O2- -2.000
